data_7203966
loop_
_publ_author_name
'Ben-Haida, Abderrazak'
'Colquhoun, Howard M.'
'Hodge, Philip'
'Williams, David J.'

_publ_section_title
;
 Cyclic oligomers of poly(ether ketone) (PEK): synthesis, extraction
 from polymer, fractionation, and characterisation of the cyclic
 trimer, tetramer and pentamer
;
_journal_issue 9
_journal_name_full 'Journal of Materials Chemistry'
_journal_page_first 2011
_journal_paper_doi 10.1039/b000738m
_journal_volume 10
_journal_year 2000
_chemical_formula_sum 'C53.5 H35 Cl3 O8'
_chemical_formula_weight 912.17
_chemical_name_systematic
; 
 ? 
;
_space_group_IT_number 2
_symmetry_cell_setting triclinic
_symmetry_space_group_name_Hall '-P 1'
_symmetry_space_group_name_H-M 'P -1'
_atom_sites_solution_hydrogens geom
_atom_sites_solution_primary direct
_atom_sites_solution_secondary difmap
_audit_creation_method SHELXL
_cell_angle_alpha 75.262(4)
_cell_angle_beta 73.004(5)
_cell_angle_gamma 80.202(4)
_cell_formula_units_Z 1
_cell_length_a 8.7603(5)
_cell_length_b 10.1072(5)
_cell_length_c 14.0404(8)
_cell_measurement_reflns_used 38
_cell_measurement_temperature 293(2)
_cell_measurement_theta_max 24.94
_cell_measurement_theta_min 11.05
_cell_volume 1143.57(11)
_computing_cell_refinement 'Siemens XSCANS'
_computing_data_collection 'Siemens XSCANS'
_computing_data_reduction 'Siemens SHELXTL'
_computing_molecular_graphics 'Siemens SHELXTL'
_computing_publication_material 'Siemens SHELXTL'
_computing_structure_refinement 'SHELXL-93 (Sheldrick, 1993)'
_computing_structure_solution 'SHELXS-86 (Sheldrick, 1990)'
_diffrn_ambient_temperature 293(2)
_diffrn_measurement_device 'Siemens P4'
_diffrn_measurement_method '\w scans'
_diffrn_radiation_monochromator graphite
_diffrn_radiation_source 'fine-focus sealed tube'
_diffrn_radiation_type CuK\a
_diffrn_radiation_wavelength 1.54178
_diffrn_reflns_av_R_equivalents 0.0272
_diffrn_reflns_av_sigmaI/netI 0.0369
_diffrn_reflns_limit_h_max 9
_diffrn_reflns_limit_h_min 0
_diffrn_reflns_limit_k_max 11
_diffrn_reflns_limit_k_min -11
_diffrn_reflns_limit_l_max 16
_diffrn_reflns_limit_l_min -15
_diffrn_reflns_number 3938
_diffrn_reflns_theta_max 62.49
_diffrn_reflns_theta_min 3.37
_diffrn_standards_interval_count 97
_diffrn_standards_number 3
_exptl_absorpt_coefficient_mu 2.272
_exptl_absorpt_correction_type none
_exptl_crystal_colour Clear
_exptl_crystal_density_diffrn 1.325
_exptl_crystal_description needles
_exptl_crystal_F_000 471
_exptl_crystal_size_max .93
_exptl_crystal_size_mid .33
_exptl_crystal_size_min .05
_refine_diff_density_max 0.467
_refine_diff_density_min -0.264
_refine_diff_density_rms 0.051
_refine_ls_extinction_coef 0.0028(10)
_refine_ls_extinction_expression Fc^*^=kFc[1+0.001xFc^2^\l^3^/sin(2\q)]^-1/4^
_refine_ls_extinction_method SHELXL
_refine_ls_goodness_of_fit_all 1.070
_refine_ls_goodness_of_fit_obs 1.124
_refine_ls_matrix_type full
_refine_ls_number_parameters 321
_refine_ls_number_reflns 3389
_refine_ls_number_restraints 0
_refine_ls_restrained_S_all 1.173
_refine_ls_restrained_S_obs 1.124
_refine_ls_R_factor_all 0.0815
_refine_ls_R_factor_obs 0.0609
_refine_ls_shift/esd_max 0.000
_refine_ls_shift/esd_mean 0.000
_refine_ls_structure_factor_coef Fsqd
_refine_ls_weighting_details 'w=1/[\s^2^(Fo^2^)+(0.1060P)^2^+0.3610P] where P=(Fo^2^+2Fc^2^)/3'
_refine_ls_weighting_scheme calc
_refine_ls_wR_factor_all 0.2084
_refine_ls_wR_factor_obs 0.1741
_reflns_number_observed 2816
_reflns_number_total 3635
_reflns_observed_criterion >2sigma(I)
_cod_data_source_file b000738m.txt
_cod_data_source_block hmc9814
_cod_depositor_comments
;
The following automatic conversions were performed:
'_symmetry_cell_setting' value 'Triclinic' changed to 'triclinic'
according to '/home/saulius/struct/CIF-dictionaries/cif_core.dic'
dictionary named 'cif_core.dic' version 2.4.1 from 2010-06-29.

Automatic conversion script
Id: cif_fix_enum 1527 2010-12-29 10:47:43Z saulius 

The following automatic conversions were performed:

'_refine_ls_weighting_scheme' value 'calc
w=1/[\s^2^(Fo^2^)+(0.1060P)^2^+0.3610P] where P=(Fo^2^+2Fc^2^)/3' was
changed to 'calc'. New tag '_refine_ls_weighting_details' was
created. The value of the new tag was set to
'w=1/[\s^2^(Fo^2^)+(0.1060P)^2^+0.3610P] where P=(Fo^2^+2Fc^2^)/3'.

Automatic conversion script
Id: cif_fix_values 3143 2015-03-26 13:38:13Z robertas 
;
_cod_original_sg_symbol_H-M P-1
_cod_original_formula_sum 'C53.50 H35 Cl3 O8'
_cod_database_code 7203966

loop_
_symmetry_equiv_pos_as_xyz
'x, y, z'
'-x, -y, -z'

loop_
_atom_site_aniso_label
_atom_site_aniso_U_11
_atom_site_aniso_U_22
_atom_site_aniso_U_33
_atom_site_aniso_U_23
_atom_site_aniso_U_13
_atom_site_aniso_U_12
O1 0.086(2) 0.0518(12) 0.0728(15) -0.0042(10) -0.0423(13) -0.0143(11)
C2 0.058(2) 0.0481(15) 0.051(2) 0.0011(12) -0.0222(13) -0.0144(13)
C3 0.047(2) 0.057(2) 0.057(2) -0.0036(13) -0.0187(13) -0.0059(13)
C4 0.0456(15) 0.052(2) 0.0467(14) -0.0055(12) -0.0126(12) -0.0025(12)
C5 0.0442(14) 0.0477(14) 0.0374(13) -0.0004(10) -0.0092(10) -0.0072(11)
C6 0.0440(15) 0.055(2) 0.052(2) -0.0119(13) -0.0080(12) -0.0052(12)
C7 0.057(2) 0.056(2) 0.051(2) -0.0134(13) -0.0105(13) -0.0077(13)
C8 0.0433(14) 0.0468(14) 0.0398(14) -0.0060(11) -0.0065(11) -0.0037(11)
O8 0.0566(12) 0.0738(14) 0.0444(11) -0.0157(9) -0.0005(9) -0.0151(10)
C9 0.0452(14) 0.0452(14) 0.0408(13) -0.0070(11) -0.0098(11) -0.0047(11)
C10 0.052(2) 0.054(2) 0.0359(13) -0.0045(11) -0.0104(11) -0.0076(12)
C11 0.055(2) 0.055(2) 0.0398(14) -0.0056(11) -0.0176(12) -0.0107(12)
C12 0.0471(15) 0.0486(14) 0.0399(14) -0.0045(11) -0.0131(11) -0.0094(11)
C13 0.053(2) 0.060(2) 0.0354(13) -0.0044(11) -0.0110(11) -0.0151(13)
C14 0.052(2) 0.057(2) 0.0391(13) -0.0061(11) -0.0147(11) -0.0137(12)
O15 0.0563(12) 0.0807(15) 0.0394(10) 0.0016(9) -0.0163(9) -0.0280(10)
C16 0.049(2) 0.060(2) 0.0382(13) -0.0050(12) -0.0125(11) -0.0192(13)
C17 0.054(2) 0.061(2) 0.053(2) 0.0009(13) -0.0194(14) -0.0100(14)
C18 0.047(2) 0.065(2) 0.055(2) -0.0098(14) -0.0102(13) -0.0020(13)
C19 0.0462(15) 0.063(2) 0.0415(14) -0.0083(12) -0.0098(12) -0.0108(13)
C20 0.053(2) 0.058(2) 0.0445(15) -0.0066(12) -0.0119(12) -0.0023(13)
C21 0.050(2) 0.065(2) 0.046(2) -0.0115(13) -0.0073(12) -0.0036(13)
C22 0.047(2) 0.078(2) 0.044(2) -0.0091(14) -0.0059(13) -0.0086(14)
O22 0.0516(14) 0.131(3) 0.0576(14) 0.0031(15) -0.0018(11) -0.0035(14)
C23 0.053(2) 0.065(2) 0.0365(13) -0.0072(12) -0.0074(11) -0.0126(13)
C24 0.050(2) 0.079(2) 0.044(2) -0.0051(14) -0.0073(12) -0.0224(15)
C25 0.063(2) 0.059(2) 0.0463(15) -0.0025(13) -0.0113(13) -0.0207(14)
C26 0.063(2) 0.054(2) 0.048(2) -0.0087(12) -0.0197(13) -0.0129(13)
C27 0.062(2) 0.069(2) 0.057(2) -0.0010(15) -0.0233(15) -0.025(2)
C28 0.069(2) 0.065(2) 0.046(2) 0.0003(13) -0.0174(14) -0.025(2)
C29 0.144(11) 0.105(8) 0.123(10) -0.033(7) -0.095(9) -0.009(8)
Cl1A 0.154(6) 0.181(7) 0.143(5) 0.002(5) -0.100(5) -0.024(5)
Cl2A 0.167(4) 0.133(3) 0.216(5) -0.074(3) -0.098(4) -0.007(3)
Cl1B 0.096(3) 0.127(4) 0.108(4) -0.023(3) -0.048(3) -0.022(2)
Cl2B 0.133(4) 0.246(8) 0.213(7) -0.181(7) -0.020(4) -0.003(4)

loop_
_atom_site_label
_atom_site_type_symbol
_atom_site_fract_x
_atom_site_fract_y
_atom_site_fract_z
_atom_site_U_iso_or_equiv
_atom_site_thermal_displace_type
_atom_site_occupancy
_atom_site_calc_flag
_atom_site_refinement_flags
_atom_site_disorder_group
O1 O -0.8708(3) -0.5126(2) 0.3153(2) 0.0662(6) Uani 1 d . .
C2 C -0.8002(4) -0.4419(3) 0.3615(2) 0.0516(7) Uani 1 d . .
C3 C -0.8938(4) -0.3568(3) 0.4238(2) 0.0544(7) Uani 1 d . .
H3A H -1.0041(4) -0.3410(3) 0.4316(2) 0.065 Uiso 1 calc R .
C4 C -0.8221(3) -0.2950(3) 0.4744(2) 0.0492(7) Uani 1 d . .
H4A H -0.8850(3) -0.2395(3) 0.5180(2) 0.059 Uiso 1 calc R .
C5 C -0.6556(3) -0.3153(3) 0.4606(2) 0.0448(6) Uani 1 d . .
C6 C -0.5650(4) -0.4018(3) 0.3975(2) 0.0512(7) Uani 1 d . .
H6A H -0.4543(4) -0.4164(3) 0.3880(2) 0.061 Uiso 1 calc R .
C7 C -0.6357(4) -0.4664(3) 0.3486(2) 0.0549(7) Uani 1 d . .
H7A H -0.5741(4) -0.5256(3) 0.3076(2) 0.066 Uiso 1 calc R .
C8 C -0.5859(3) -0.2537(3) 0.5225(2) 0.0450(6) Uani 1 d . .
O8 O -0.6553(3) -0.2580(2) 0.6121(2) 0.0595(6) Uani 1 d . .
C9 C -0.4329(3) -0.1899(3) 0.4763(2) 0.0445(6) Uani 1 d . .
C10 C -0.3568(4) -0.1571(3) 0.5401(2) 0.0484(6) Uani 1 d . .
H10A H -0.4003(4) -0.1795(3) 0.6103(2) 0.058 Uiso 1 calc R .
C11 C -0.2186(4) -0.0922(3) 0.5019(2) 0.0489(7) Uani 1 d . .
H11A H -0.1693(4) -0.0708(3) 0.5456(2) 0.059 Uiso 1 calc R .
C12 C -0.1541(3) -0.0591(3) 0.3969(2) 0.0452(6) Uani 1 d . .
C13 C -0.2270(4) -0.0901(3) 0.3314(2) 0.0494(7) Uani 1 d . .
H13A H -0.1830(4) -0.0677(3) 0.2612(2) 0.059 Uiso 1 calc R .
C14 C -0.3662(4) -0.1546(3) 0.3713(2) 0.0484(7) Uani 1 d . .
H14A H -0.4161(4) -0.1748(3) 0.3274(2) 0.058 Uiso 1 calc R .
O15 O -0.0126(3) 0.0009(2) 0.36491(15) 0.0582(6) Uani 1 d . .
C16 C 0.0491(3) 0.0529(3) 0.2609(2) 0.0483(7) Uani 1 d . .
C17 C 0.1919(4) -0.0089(3) 0.2117(2) 0.0567(8) Uani 1 d . .
H17A H 0.2442(4) -0.0850(3) 0.2468(2) 0.068 Uiso 1 calc R .
C18 C 0.2574(4) 0.0433(4) 0.1091(2) 0.0576(7) Uani 1 d . .
H18A H 0.3546(4) 0.0025(4) 0.0753(2) 0.069 Uiso 1 calc R .
C19 C 0.1781(3) 0.1572(3) 0.0561(2) 0.0506(7) Uani 1 d . .
C20 C 0.0348(4) 0.2185(3) 0.1085(2) 0.0535(7) Uani 1 d . .
H20A H -0.0183(4) 0.2948(3) 0.0740(2) 0.064 Uiso 1 calc R .
C21 C -0.0300(4) 0.1675(3) 0.2112(2) 0.0550(7) Uani 1 d . .
H21A H -0.1252(4) 0.2097(3) 0.2462(2) 0.066 Uiso 1 calc R .
C22 C 0.2522(4) 0.2147(4) -0.0538(2) 0.0583(8) Uani 1 d . .
O22 O 0.3980(3) 0.2031(4) -0.0883(2) 0.0879(9) Uani 1 d . .
C23 C 0.1464(4) 0.2915(3) -0.1201(2) 0.0523(7) Uani 1 d . .
C24 C 0.1979(4) 0.4068(4) -0.1940(2) 0.0582(8) Uani 1 d . .
H24A H 0.2963(4) 0.4357(4) -0.2001(2) 0.070 Uiso 1 calc R .
C25 C 0.1051(4) 0.4794(3) -0.2586(2) 0.0567(7) Uani 1 d . .
H25A H 0.1392(4) 0.5581(3) -0.3064(2) 0.068 Uiso 1 calc R .
C26 C -0.0372(4) 0.4343(3) -0.2516(2) 0.0533(7) Uani 1 d . .
C27 C -0.0918(4) 0.3193(4) -0.1794(3) 0.0610(8) Uani 1 d . .
H27A H -0.1888(4) 0.2895(4) -0.1753(3) 0.073 Uiso 1 calc R .
C28 C 0.0001(4) 0.2493(4) -0.1132(2) 0.0597(8) Uani 1 d . .
H28A H -0.0368(4) 0.1730(4) -0.0635(2) 0.072 Uiso 1 calc R .
C29 C 0.4582(19) -0.2886(13) -0.0794(11) 0.110(4) Uani 0.42 d P 1
H29A H 0.5739(19) -0.3084(13) -0.1007(11) 0.132 Uiso 0.42 calc PR 1
H29B H 0.4294(19) -0.2780(13) -0.0094(11) 0.132 Uiso 0.42 calc PR 1
Cl1A Cl 0.4015(10) -0.1375(9) -0.1553(5) 0.152(3) Uani 0.42 d P 1
Cl2A Cl 0.3752(7) -0.4162(5) -0.0844(5) 0.156(2) Uani 0.42 d P 1
C29A C 0.4261(29) -0.2611(28) -0.1535(21) 0.134(7) Uiso 0.33 d P 2
H29C H 0.3435(29) -0.3232(28) -0.1213(21) 0.161 Uiso 0.33 calc PR 2
H29D H 0.4292(29) -0.2355(28) -0.2255(21) 0.161 Uiso 0.33 calc PR 2
Cl1B Cl 0.3578(8) -0.1160(9) -0.1075(5) 0.105(2) Uani 0.33 d P 2
Cl2B Cl 0.6018(7) -0.3555(9) -0.1453(6) 0.180(3) Uani 0.33 d P 2

loop_
_atom_type_symbol
_atom_type_description
_atom_type_scat_dispersion_real
_atom_type_scat_dispersion_imag
_atom_type_scat_source
C C 0.0181 0.0091 'International Tables Vol C Tables 4.2.6.8 and 6.1.1.4'
H H 0.0000 0.0000 'International Tables Vol C Tables 4.2.6.8 and 6.1.1.4'
O O 0.0492 0.0322 'International Tables Vol C Tables 4.2.6.8 and 6.1.1.4'
Cl Cl 0.3639 0.7018 'International Tables Vol C Tables 4.2.6.8 and 6.1.1.4'

loop_
_geom_angle_atom_site_label_1
_geom_angle_atom_site_label_2
_geom_angle_atom_site_label_3
_geom_angle
_geom_angle_site_symmetry_1
_geom_angle_site_symmetry_3
_geom_angle_publ_flag
C26 O1 C2 117.0(2) 2_455 . ?
C3 C2 C7 121.3(3) . . ?
C3 C2 O1 120.3(3) . . ?
C7 C2 O1 118.3(3) . . ?
C2 C3 C4 119.3(3) . . ?
C3 C4 C5 120.6(3) . . ?
C6 C5 C4 118.6(3) . . ?
C6 C5 C8 122.9(3) . . ?
C4 C5 C8 118.2(3) . . ?
C7 C6 C5 121.3(3) . . ?
C6 C7 C2 119.0(3) . . ?
O8 C8 C9 120.3(3) . . ?
O8 C8 C5 119.1(2) . . ?
C9 C8 C5 120.6(2) . . ?
C10 C9 C14 118.2(3) . . ?
C10 C9 C8 118.7(2) . . ?
C14 C9 C8 123.0(2) . . ?
C11 C10 C9 121.6(3) . . ?
C10 C11 C12 118.9(3) . . ?
O15 C12 C13 123.7(2) . . ?
O15 C12 C11 115.3(2) . . ?
C13 C12 C11 120.9(3) . . ?
C12 C13 C14 119.2(3) . . ?
C13 C14 C9 121.1(3) . . ?
C12 O15 C16 118.8(2) . . ?
C17 C16 C21 121.7(3) . . ?
C17 C16 O15 118.3(3) . . ?
C21 C16 O15 119.9(3) . . ?
C16 C17 C18 119.3(3) . . ?
C17 C18 C19 120.3(3) . . ?
C20 C19 C18 119.0(3) . . ?
C20 C19 C22 121.2(3) . . ?
C18 C19 C22 119.8(3) . . ?
C21 C20 C19 120.8(3) . . ?
C16 C21 C20 118.9(3) . . ?
O22 C22 C23 120.4(3) . . ?
O22 C22 C19 120.5(3) . . ?
C23 C22 C19 119.1(3) . . ?
C28 C23 C24 118.5(3) . . ?
C28 C23 C22 122.4(3) . . ?
C24 C23 C22 119.1(3) . . ?
C25 C24 C23 121.0(3) . . ?
C26 C25 C24 119.4(3) . . ?
C25 C26 C27 121.2(3) . . ?
C25 C26 O1 117.6(3) . 2_455 ?
C27 C26 O1 121.1(3) . 2_455 ?
C26 C27 C28 119.0(3) . . ?
C27 C28 C23 120.9(3) . . ?
Cl2A C29 Cl1A 112.5(7) . . ?
Cl2B C29A Cl1B 124.2(16) . . ?

loop_
_geom_bond_atom_site_label_1
_geom_bond_atom_site_label_2
_geom_bond_distance
_geom_bond_site_symmetry_2
_geom_bond_publ_flag
O1 C26 1.386(4) 2_455 ?
O1 C2 1.391(4) . ?
C2 C3 1.378(5) . ?
C2 C7 1.385(5) . ?
C3 C4 1.381(4) . ?
C4 C5 1.401(4) . ?
C5 C6 1.389(4) . ?
C5 C8 1.493(4) . ?
C6 C7 1.376(4) . ?
C8 O8 1.220(3) . ?
C8 C9 1.485(4) . ?
C9 C10 1.390(4) . ?
C9 C14 1.393(4) . ?
C10 C11 1.377(4) . ?
C11 C12 1.389(4) . ?
C12 O15 1.378(3) . ?
C12 C13 1.382(4) . ?
C13 C14 1.383(4) . ?
O15 C16 1.395(3) . ?
C16 C17 1.371(5) . ?
C16 C21 1.381(4) . ?
C17 C18 1.383(4) . ?
C18 C19 1.398(5) . ?
C19 C20 1.389(4) . ?
C19 C22 1.492(4) . ?
C20 C21 1.382(4) . ?
C22 O22 1.223(4) . ?
C22 C23 1.490(4) . ?
C23 C28 1.387(5) . ?
C23 C24 1.389(4) . ?
C24 C25 1.382(5) . ?
C25 C26 1.367(5) . ?
C26 C27 1.383(4) . ?
C26 O1 1.386(4) 2_455 ?
C27 C28 1.386(5) . ?
C29 Cl2A 1.610(12) . ?
C29 Cl1A 1.714(15) . ?
C29A Cl2B 1.69(3) . ?
C29A Cl1B 1.70(3) . ?
